data_4310114
loop_
_publ_author_name
'En-Qing Gao'
'Ai-Ling Cheng'
'Yan-Xia Xu'
'Ming-Yuan He'
'Chun-Hua Yan'

_publ_contact_author_address
;
Department of Chemistry,
East China Normal University,
Shanghai 200062, China.
;
_publ_contact_author_email eqgao@chem.ecnu.edu.cn
_publ_contact_author_fax 86-21-62233424
_publ_contact_author_name 'Prof. Chun-Hua Yan'
_publ_contact_author_phone 86-21-62233404
_publ_section_title
;
From Low-Dimensional Manganese(II) Azido Motifs to Higher-Dimensional
Materials: Structure and Magnetic Properties
;
_journal_name_full 'Inorganic Chemistry'
_journal_page_first 8822
_journal_page_last 8835
_journal_paper_doi 10.1021/ic0512328
_journal_volume 44
_journal_year 2005
_chemical_formula_sum 'C12 H12 Mn N10 O'
_chemical_formula_weight 367.26
_chemical_name_systematic
; 
 ? 
;
_space_group_IT_number 15
_symmetry_cell_setting monoclinic
_symmetry_space_group_name_Hall '-C 2yc'
_symmetry_space_group_name_H-M 'C 1 2/c 1'
_atom_sites_solution_hydrogens geom
_atom_sites_solution_primary direct
_atom_sites_solution_secondary difmap
_audit_creation_method SHELXL-97
_cell_angle_alpha 90.00
_cell_angle_beta 103.6010(10)
_cell_angle_gamma 90.00
_cell_formula_units_Z 8
_cell_length_a 27.8153(5)
_cell_length_b 8.6615(2)
_cell_length_c 15.2390(3)
_cell_measurement_reflns_used 11696
_cell_measurement_temperature 293(2)
_cell_measurement_theta_max 27.485
_cell_measurement_theta_min 3.395
_cell_volume 3568.46(13)
_computing_cell_refinement 'HKL Scalepack (Otwinowski & Minor, 1997)'
_computing_data_collection 'KappaCCD (Nonius B. V., 1998)'
_computing_data_reduction 'HKL Denzo (Otwinowski & Minor, 1997) & maXus (Mackay et al., 1998)'
_computing_molecular_graphics 'Bruker SHELXTL V5.1 (Sheldrick, 1998)'
_computing_publication_material 'SHELXL-97 (Sheldrick, 1997)'
_computing_structure_refinement 'SHELXL-97 (Sheldrick, 1997)'
_computing_structure_solution 'SHELXS-97 (Sheldrick, 1997)'
_diffrn_ambient_temperature 293(2)
_diffrn_detector_area_resol_mean 0.76
_diffrn_measured_fraction_theta_full 0.990
_diffrn_measured_fraction_theta_max 0.990
_diffrn_measurement_device_type 'NONIUS KappaCCD Diffractometer'
_diffrn_measurement_method CCD
_diffrn_radiation_monochromator graphite
_diffrn_radiation_source 'fine-focus sealed tube'
_diffrn_radiation_type MoK\a
_diffrn_radiation_wavelength 0.71073
_diffrn_reflns_av_R_equivalents 0.0710
_diffrn_reflns_av_sigmaI/netI 0.0611
_diffrn_reflns_limit_h_max 35
_diffrn_reflns_limit_h_min -35
_diffrn_reflns_limit_k_max 11
_diffrn_reflns_limit_k_min -11
_diffrn_reflns_limit_l_max 19
_diffrn_reflns_limit_l_min -19
_diffrn_reflns_number 27217
_diffrn_reflns_theta_full 27.43
_diffrn_reflns_theta_max 27.43
_diffrn_reflns_theta_min 3.43
_diffrn_standards_decay_% 0
_diffrn_standards_number 0
_exptl_absorpt_coefficient_mu 0.761
_exptl_absorpt_correction_T_max 0.920
_exptl_absorpt_correction_T_min 0.821
_exptl_absorpt_correction_type empirical
_exptl_absorpt_process_details '(Blessing, 1995, 1997)'
_exptl_crystal_colour yellow
_exptl_crystal_density_diffrn 1.367
_exptl_crystal_density_method 'not measured'
_exptl_crystal_description prism
_exptl_crystal_F_000 1496
_exptl_crystal_size_max 0.2
_exptl_crystal_size_mid 0.15
_exptl_crystal_size_min 0.1
_refine_diff_density_max 0.738
_refine_diff_density_min -0.440
_refine_diff_density_rms 0.084
_refine_ls_extinction_method none
_refine_ls_goodness_of_fit_ref 1.065
_refine_ls_hydrogen_treatment constr
_refine_ls_matrix_type full
_refine_ls_number_parameters 223
_refine_ls_number_reflns 4027
_refine_ls_number_restraints 0
_refine_ls_restrained_S_all 1.065
_refine_ls_R_factor_all 0.1097
_refine_ls_R_factor_gt 0.0591
_refine_ls_shift/su_max 0.001
_refine_ls_shift/su_mean 0.000
_refine_ls_structure_factor_coef Fsqd
_refine_ls_weighting_details 'calc w=1/[\s^2^(Fo^2^)+(0.0799P)^2^+8.8079P] where P=(Fo^2^+2Fc^2^)/3'
_refine_ls_weighting_scheme calc
_refine_ls_wR_factor_gt 0.1597
_refine_ls_wR_factor_ref 0.1813
_reflns_number_gt 2503
_reflns_number_total 4027
_reflns_threshold_expression >2sigma(I)
_cod_data_source_file ic0512328si20050724_112622_2.cif
_cod_data_source_block 1
_cod_database_code 4310114

loop_
_symmetry_equiv_pos_as_xyz
'x, y, z'
'-x, y, -z+1/2'
'x+1/2, y+1/2, z'
'-x+1/2, y+1/2, -z+1/2'
'-x, -y, -z'
'x, -y, z-1/2'
'-x+1/2, -y+1/2, -z'
'x+1/2, -y+1/2, z-1/2'

loop_
_atom_site_label
_atom_site_type_symbol
_atom_site_fract_x
_atom_site_fract_y
_atom_site_fract_z
_atom_site_U_iso_or_equiv
_atom_site_adp_type
_atom_site_occupancy
_atom_site_symmetry_multiplicity
_atom_site_calc_flag
_atom_site_refinement_flags
_atom_site_disorder_assembly
_atom_site_disorder_group
Mn1 Mn 0.75326(2) 0.24496(6) 0.61615(4) 0.0331(2) Uani 1 1 d . . .
N1 N 0.69032(12) 0.4217(4) 0.6032(2) 0.0407(8) Uani 1 1 d . . .
N2 N 0.52533(13) 0.5359(5) 0.6224(3) 0.0580(10) Uani 1 1 d . . .
N3 N 0.48084(13) 0.4571(5) 0.6284(3) 0.0571(10) Uani 1 1 d . . .
N4 N 0.31488(11) 0.5636(4) 0.6430(2) 0.0369(8) Uani 1 1 d . . .
N5 N 0.78492(13) 0.3695(4) 0.5126(2) 0.0415(8) Uani 1 1 d . . .
N6 N 0.82576(15) 0.4243(4) 0.5241(2) 0.0466(9) Uani 1 1 d . . .
N7 N 0.86478(17) 0.4758(6) 0.5354(3) 0.0804(14) Uani 1 1 d . . .
N8 N 0.79839(14) 0.3927(5) 0.7196(2) 0.0538(10) Uani 1 1 d . . .
N9 N 0.79211(11) 0.4991(4) 0.7625(2) 0.0367(8) Uani 1 1 d . . .
N10 N 0.78720(14) 0.6064(5) 0.8044(3) 0.0597(11) Uani 1 1 d . . .
C1 C 0.64457(14) 0.3836(5) 0.6109(3) 0.0422(10) Uani 1 1 d . . .
H1A H 0.6377 0.2801 0.6189 0.051 Uiso 1 1 calc R . .
C2 C 0.69926(15) 0.5700(5) 0.5905(3) 0.0412(10) Uani 1 1 d . . .
H2A H 0.7304 0.5979 0.5836 0.049 Uiso 1 1 calc R . .
C3 C 0.66429(17) 0.6841(5) 0.5872(3) 0.0513(11) Uani 1 1 d . . .
H3A H 0.6721 0.7868 0.5793 0.062 Uiso 1 1 calc R . .
C4 C 0.61787(17) 0.6442(6) 0.5956(3) 0.0555(12) Uani 1 1 d . . .
H4A H 0.5937 0.7194 0.5933 0.067 Uiso 1 1 calc R . .
C5 C 0.60736(14) 0.4899(5) 0.6076(3) 0.0434(10) Uani 1 1 d . . .
C6 C 0.55880(15) 0.4369(6) 0.6169(3) 0.0505(11) Uani 1 1 d . . .
H6A H 0.5523 0.3319 0.6188 0.061 Uiso 1 1 calc R . .
C7 C 0.44749(15) 0.5549(6) 0.6363(3) 0.0496(11) Uani 1 1 d . . .
H7A H 0.4542 0.6602 0.6381 0.060 Uiso 1 1 calc R . .
C8 C 0.39871(14) 0.4986(5) 0.6423(3) 0.0411(10) Uani 1 1 d . . .
C9 C 0.38770(16) 0.3434(5) 0.6472(3) 0.0501(11) Uani 1 1 d . . .
H9A H 0.4119 0.2690 0.6477 0.060 Uiso 1 1 calc R . .
C10 C 0.34108(18) 0.3005(5) 0.6514(3) 0.0509(11) Uani 1 1 d . . .
H10A H 0.3332 0.1970 0.6566 0.061 Uiso 1 1 calc R . .
C11 C 0.30570(15) 0.4145(5) 0.6480(3) 0.0443(10) Uani 1 1 d . . .
H11A H 0.2738 0.3845 0.6491 0.053 Uiso 1 1 calc R . .
C12 C 0.36149(14) 0.6041(5) 0.6420(3) 0.0426(10) Uani 1 1 d . . .
H12A H 0.3690 0.7087 0.6411 0.051 Uiso 1 1 calc R . .
O1 O 0.5672(7) -0.020(2) 0.7181(14) 0.242(7) Uani 0.607(13) 1 d P . .
O2 O 0.5797(11) 0.026(4) 0.641(2) 0.242(7) Uani 0.393(13) 1 d P . .

loop_
_atom_site_aniso_label
_atom_site_aniso_U_11
_atom_site_aniso_U_22
_atom_site_aniso_U_33
_atom_site_aniso_U_23
_atom_site_aniso_U_13
_atom_site_aniso_U_12
Mn1 0.0276(3) 0.0391(4) 0.0346(3) 0.0013(2) 0.0109(2) 0.0067(3)
N1 0.0340(19) 0.045(2) 0.0448(19) 0.0005(16) 0.0132(15) 0.0080(15)
N2 0.031(2) 0.072(3) 0.074(3) 0.005(2) 0.0191(18) 0.0089(19)
N3 0.0305(19) 0.073(3) 0.072(3) 0.003(2) 0.0205(18) 0.0110(19)
N4 0.0263(17) 0.042(2) 0.0428(18) 0.0022(15) 0.0092(14) 0.0071(14)
N5 0.0343(19) 0.052(2) 0.0398(18) 0.0005(16) 0.0124(15) -0.0016(17)
N6 0.051(2) 0.038(2) 0.052(2) 0.0028(16) 0.0132(18) 0.0020(18)
N7 0.051(3) 0.075(3) 0.112(4) 0.009(3) 0.015(3) -0.026(2)
N8 0.042(2) 0.062(3) 0.054(2) -0.019(2) 0.0047(17) 0.0071(18)
N9 0.0292(17) 0.046(2) 0.0366(17) -0.0020(16) 0.0109(14) -0.0065(15)
N10 0.050(2) 0.066(3) 0.074(3) -0.031(2) 0.036(2) -0.016(2)
C1 0.032(2) 0.047(2) 0.051(2) 0.0052(19) 0.0147(18) 0.0042(18)
C2 0.035(2) 0.048(3) 0.040(2) 0.0032(19) 0.0092(17) 0.0046(19)
C3 0.049(3) 0.041(2) 0.062(3) 0.007(2) 0.010(2) 0.010(2)
C4 0.045(3) 0.060(3) 0.062(3) 0.005(2) 0.014(2) 0.023(2)
C5 0.031(2) 0.057(3) 0.043(2) 0.004(2) 0.0090(17) 0.012(2)
C6 0.034(2) 0.061(3) 0.061(3) 0.009(2) 0.019(2) 0.014(2)
C7 0.029(2) 0.059(3) 0.061(3) 0.006(2) 0.0113(19) 0.011(2)
C8 0.029(2) 0.053(3) 0.044(2) 0.0059(19) 0.0119(17) 0.0114(19)
C9 0.044(3) 0.050(3) 0.061(3) 0.008(2) 0.022(2) 0.022(2)
C10 0.057(3) 0.038(2) 0.066(3) 0.008(2) 0.032(2) 0.009(2)
C11 0.035(2) 0.049(3) 0.053(2) 0.001(2) 0.0177(19) 0.0024(19)
C12 0.030(2) 0.047(2) 0.052(2) 0.001(2) 0.0112(18) 0.0080(19)
O1 0.204(13) 0.259(16) 0.27(2) -0.070(16) 0.069(13) -0.037(11)
O2 0.204(13) 0.259(16) 0.27(2) -0.070(16) 0.069(13) -0.037(11)

loop_
_atom_type_symbol
_atom_type_description
_atom_type_scat_dispersion_real
_atom_type_scat_dispersion_imag
_atom_type_scat_source
C C 0.0033 0.0016 'International Tables Vol C Tables 4.2.6.8 and 6.1.1.4'
H H 0.0000 0.0000 'International Tables Vol C Tables 4.2.6.8 and 6.1.1.4'
N N 0.0061 0.0033 'International Tables Vol C Tables 4.2.6.8 and 6.1.1.4'
Mn Mn 0.3368 0.7283 'International Tables Vol C Tables 4.2.6.8 and 6.1.1.4'
O O 0.0106 0.0060 'International Tables Vol C Tables 4.2.6.8 and 6.1.1.4'

loop_
_geom_angle_atom_site_label_1
_geom_angle_atom_site_label_2
_geom_angle_atom_site_label_3
_geom_angle
_geom_angle_site_symmetry_1
_geom_angle_site_symmetry_3
_geom_angle_publ_flag
N8 Mn1 N10 101.83(16) . 4_646 ?
N8 Mn1 N5 165.69(14) . 7_656 ?
N10 Mn1 N5 92.42(15) 4_646 7_656 ?
N8 Mn1 N5 88.38(14) . . ?
N10 Mn1 N5 169.57(15) 4_646 . ?
N5 Mn1 N5 77.34(14) 7_656 . ?
N8 Mn1 N4 89.65(13) . 3_545 ?
N10 Mn1 N4 89.16(13) 4_646 3_545 ?
N5 Mn1 N4 91.95(12) 7_656 3_545 ?
N5 Mn1 N4 93.11(12) . 3_545 ?
N8 Mn1 N1 88.20(13) . . ?
N10 Mn1 N1 86.13(13) 4_646 . ?
N5 Mn1 N1 91.44(12) 7_656 . ?
N5 Mn1 N1 92.09(12) . . ?
N4 Mn1 N1 174.32(11) 3_545 . ?
C2 N1 C1 117.5(3) . . ?
C2 N1 Mn1 119.4(3) . . ?
C1 N1 Mn1 123.1(3) . . ?
C6 N2 N3 109.7(4) . . ?
C7 N3 N2 110.3(4) . . ?
C11 N4 C12 117.1(3) . . ?
C11 N4 Mn1 122.3(3) . 3_455 ?
C12 N4 Mn1 120.1(3) . 3_455 ?
N6 N5 Mn1 122.7(3) . 7_656 ?
N6 N5 Mn1 126.6(3) . . ?
Mn1 N5 Mn1 102.66(14) 7_656 . ?
N7 N6 N5 179.6(5) . . ?
N9 N8 Mn1 137.0(3) . . ?
N10 N9 N8 177.9(4) . . ?
N9 N10 Mn1 152.7(3) . 4_656 ?
N1 C1 C5 123.4(4) . . ?
N1 C2 C3 122.9(4) . . ?
C4 C3 C2 119.1(4) . . ?
C3 C4 C5 119.1(4) . . ?
C1 C5 C4 117.9(4) . . ?
C1 C5 C6 119.3(4) . . ?
C4 C5 C6 122.8(4) . . ?
N2 C6 C5 119.8(4) . . ?
N3 C7 C8 119.2(4) . . ?
C12 C8 C9 117.9(4) . . ?
C12 C8 C7 119.0(4) . . ?
C9 C8 C7 123.1(4) . . ?
C10 C9 C8 119.4(4) . . ?
C9 C10 C11 118.5(4) . . ?
N4 C11 C10 123.6(4) . . ?
N4 C12 C8 123.4(4) . . ?

loop_
_geom_bond_atom_site_label_1
_geom_bond_atom_site_label_2
_geom_bond_distance
_geom_bond_site_symmetry_2
_geom_bond_publ_flag
Mn1 N8 2.183(4) . ?
Mn1 N10 2.194(4) 4_646 ?
Mn1 N5 2.232(3) 7_656 ?
Mn1 N5 2.255(3) . ?
Mn1 N4 2.290(3) 3_545 ?
Mn1 N1 2.299(3) . ?
N1 C2 1.331(5) . ?
N1 C1 1.346(5) . ?
N2 C6 1.282(5) . ?
N2 N3 1.434(5) . ?
N3 C7 1.282(5) . ?
N4 C11 1.322(5) . ?
N4 C12 1.347(5) . ?
N4 Mn1 2.290(3) 3_455 ?
N5 N6 1.205(5) . ?
N5 Mn1 2.232(3) 7_656 ?
N6 N7 1.148(5) . ?
N8 N9 1.167(5) . ?
N9 N10 1.153(5) . ?
N10 Mn1 2.194(4) 4_656 ?
C1 C5 1.378(6) . ?
C2 C3 1.379(6) . ?
C3 C4 1.372(6) . ?
C4 C5 1.389(6) . ?
C5 C6 1.465(6) . ?
C7 C8 1.465(6) . ?
C8 C12 1.380(5) . ?
C8 C9 1.385(6) . ?
C9 C10 1.365(6) . ?
C10 C11 1.386(6) . ?
O1 O2 1.37(3) . ?
